data_4338393
loop_
_publ_author_name
'Chiang, Linus'
'Savard, Didier'
'Shimazaki, Yuichi'
'Thomas, Fabrice'
'Storr, Tim'

_publ_section_title
;
 Fe(III) Bipyrrolidine Phenoxide Complexes and Their Oxidized Analogues.
;
_journal_issue 11
_journal_name_full 'Inorganic chemistry'
_journal_page_first 5810
_journal_page_last 5819
_journal_paper_doi 10.1021/ic500663x
_journal_volume 53
_journal_year 2014
_chemical_absolute_configuration ad
_chemical_formula_moiety 'C30 H44 Cl4 Fe N3 O'
_chemical_formula_sum 'C30 H44 Cl4 Fe N3 O'
_chemical_formula_weight 660.33
_chemical_name_systematic ?
_space_group_IT_number 19
_symmetry_cell_setting orthorhombic
_symmetry_space_group_name_Hall 'P 2ac 2ab'
_symmetry_space_group_name_H-M 'P 21 21 21'
_atom_sites_solution_hydrogens geom
_atom_sites_solution_primary direct
_cell_angle_alpha 90.00
_cell_angle_beta 90.00
_cell_angle_gamma 90.00
_cell_formula_units_Z 12
_cell_length_a 14.399(2)
_cell_length_b 24.101(4)
_cell_length_c 26.777(4)
_cell_measurement_reflns_used 9989
_cell_measurement_temperature 90.0(1)
_cell_measurement_theta_max 30.04
_cell_measurement_theta_min 3.17
_cell_volume 9292(2)
_computing_cell_refinement 'Bruker SAINT'
_computing_data_collection 'Bruker APEX DUO'
_computing_data_reduction 'Bruker SAINT'
_computing_structure_refinement 'SHELXL-97 (Sheldrick, 2008)'
_diffrn_ambient_temperature 90.0(1)
_diffrn_measured_fraction_theta_full 0.998
_diffrn_measured_fraction_theta_max 0.998
_diffrn_measurement_device_type 'Bruker APEX DUO'
_diffrn_measurement_method 'area detector'
_diffrn_radiation_monochromator graphite
_diffrn_radiation_type 'Mo K\a'
_diffrn_radiation_wavelength 0.71073
_diffrn_reflns_av_R_equivalents 0.0835
_diffrn_reflns_limit_h_max 20
_diffrn_reflns_limit_h_min -19
_diffrn_reflns_limit_k_max 34
_diffrn_reflns_limit_k_min -34
_diffrn_reflns_limit_l_max 37
_diffrn_reflns_limit_l_min -37
_diffrn_reflns_number 106897
_diffrn_reflns_theta_full 30.14
_diffrn_reflns_theta_max 30.14
_diffrn_reflns_theta_min 2.65
_exptl_absorpt_coefficient_mu 0.861
_exptl_absorpt_correction_T_max 0.910
_exptl_absorpt_correction_T_min 0.844
_exptl_absorpt_correction_type multi-scan
_exptl_absorpt_process_details 'SADABS, Sheldrick (2008)'
_exptl_crystal_colour blue
_exptl_crystal_density_diffrn 1.416
_exptl_crystal_description prism
_exptl_crystal_F_000 3231
_exptl_crystal_size_max 0.34
_exptl_crystal_size_mid 0.17
_exptl_crystal_size_min 0.11
_refine_diff_density_max 1.271
_refine_diff_density_min -1.130
_refine_ls_abs_structure_details 'Flack H D (1983), Acta Cryst. A39, 876-881'
_refine_ls_abs_structure_Flack -0.009(10)
_refine_ls_extinction_method None
_refine_ls_goodness_of_fit_ref 1.011
_refine_ls_hydrogen_treatment constr
_refine_ls_matrix_type full
_refine_ls_number_parameters 1132
_refine_ls_number_reflns 27373
_refine_ls_number_restraints 1500
_refine_ls_R_factor_all 0.1148
_refine_ls_R_factor_gt 0.0514
_refine_ls_shift/su_mean 0.000
_refine_ls_structure_factor_coef Fsqd
_refine_ls_weighting_details
;
'calc w=1/[\s^2^(Fo^2^)+(0.0423P)^2^+0.0695P] where P=(Fo^2^+2Fc^2^)/3'
;
_refine_ls_weighting_scheme calc
_refine_ls_wR_factor_gt 0.1031
_refine_ls_wR_factor_ref 0.1269
_reflns_number_gt 15133
_reflns_number_total 27373
_reflns_threshold_expression I>2.0\s(I)
_cod_data_source_file ic500663x_si_002.cif
_cod_data_source_block RRFeL2Cl2
_cod_depositor_comments 'Adding full bibliography for 4338391--4338394.cif.'
_cod_original_sg_symbol_H-M P212121
_cod_database_code 4338393
_reflns_ls_number_total 27373

loop_
_symmetry_equiv_pos_as_xyz
'x, y, z'
'-x+1/2, -y, z+1/2'
'-x, y+1/2, -z+1/2'
'x+1/2, -y+1/2, -z'

loop_
_atom_site_label
_atom_site_type_symbol
_atom_site_fract_x
_atom_site_fract_y
_atom_site_fract_z
_atom_site_U_iso_or_equiv
_atom_site_adp_type
_atom_site_occupancy
_atom_site_symmetry_multiplicity
_atom_site_calc_flag
_atom_site_refinement_flags
_atom_site_disorder_assembly
_atom_site_disorder_group
C1 C 0.7008(3) 0.03832(13) 0.14766(13) 0.0169(7) Uani 1 1 d U A 1
H1 H 0.6409 0.0394 0.1625 0.020 Uiso 1 1 calc R A 1
C2 C 0.7362(3) -0.01309(15) 0.13174(14) 0.0245(9) Uani 1 1 d U A 1
H2 H 0.7015 -0.0462 0.1362 0.029 Uiso 1 1 calc R A 1
C3 C 0.8216(3) -0.01433(15) 0.10976(14) 0.0258(9) Uani 1 1 d U A 1
H3 H 0.8463 -0.0484 0.0978 0.031 Uiso 1 1 calc R A 1
C4 C 0.8724(3) 0.03462(15) 0.10489(13) 0.0228(8) Uani 1 1 d U A 1
H4 H 0.9323 0.0343 0.0900 0.027 Uiso 1 1 calc R A 1
C5 C 0.8338(2) 0.08408(15) 0.12223(13) 0.0171(8) Uani 1 1 d U A 1
C6 C 0.8852(2) 0.13750(14) 0.12048(14) 0.0200(8) Uani 1 1 d U A 1
H6A H 0.9193 0.1432 0.1522 0.024 Uiso 1 1 calc R A 1
H6B H 0.9309 0.1368 0.0929 0.024 Uiso 1 1 calc R A 1
C7 C 0.8663(3) 0.23799(15) 0.11772(16) 0.0265(9) Uani 1 1 d U A 1
H7A H 0.9102 0.2374 0.1462 0.032 Uiso 1 1 calc R A 1
H7B H 0.8207 0.2682 0.1231 0.032 Uiso 1 1 calc R A 1
C8 C 0.9185(4) 0.24624(18) 0.06815(19) 0.0502(15) Uani 1 1 d U A 1
H8A H 0.9224 0.2861 0.0595 0.060 Uiso 1 1 calc R A 1
H8B H 0.9821 0.2309 0.0702 0.060 Uiso 1 1 calc R A 1
C9 C 0.8609(3) 0.21484(17) 0.02957(16) 0.0350(11) Uani 1 1 d U A 1
H9A H 0.9005 0.1887 0.0106 0.042 Uiso 1 1 calc R A 1
H9B H 0.8316 0.2410 0.0058 0.042 Uiso 1 1 calc R A 1
C10 C 0.7862(3) 0.18296(15) 0.05923(13) 0.0205(8) Uani 1 1 d U A 1
H10 H 0.7830 0.1438 0.0470 0.025 Uiso 1 1 calc R A 1
C11 C 0.6908(3) 0.20957(15) 0.05528(13) 0.0208(8) Uani 1 1 d U A 1
H11 H 0.6962 0.2505 0.0605 0.025 Uiso 1 1 calc R A 1
C12 C 0.6431(3) 0.19816(18) 0.00508(14) 0.0328(10) Uani 1 1 d U A 1
H12A H 0.6898 0.1892 -0.0208 0.039 Uiso 1 1 calc R A 1
H12B H 0.6073 0.2310 -0.0059 0.039 Uiso 1 1 calc R A 1
C13 C 0.5781(4) 0.14854(18) 0.01363(15) 0.0443(13) Uani 1 1 d U A 1
H13A H 0.5131 0.1584 0.0055 0.053 Uiso 1 1 calc R A 1
H13B H 0.5970 0.1165 -0.0072 0.053 Uiso 1 1 calc R A 1
C14 C 0.5882(3) 0.13511(14) 0.06934(13) 0.0203(8) Uani 1 1 d U A 1
H14A H 0.5270 0.1259 0.0840 0.024 Uiso 1 1 calc R A 1
H14B H 0.6304 0.1031 0.0741 0.024 Uiso 1 1 calc R A 1
C15 C 0.5493(2) 0.22556(12) 0.10300(13) 0.0129(7) Uani 1 1 d U A 1
H15A H 0.5100 0.2274 0.0727 0.015 Uiso 1 1 calc R A 1
H15B H 0.5105 0.2109 0.1305 0.015 Uiso 1 1 calc R A 1
C16 C 0.5798(2) 0.28330(13) 0.11634(13) 0.0140(7) Uani 1 1 d U A 1
C17 C 0.6388(2) 0.29081(13) 0.15687(13) 0.0132(7) Uani 1 1 d U A 1
C18 C 0.6588(2) 0.34550(13) 0.17408(13) 0.0126(7) Uani 1 1 d U A 1
C19 C 0.6240(2) 0.38921(13) 0.14580(13) 0.0160(7) Uani 1 1 d U A 1
H19 H 0.6372 0.4259 0.1568 0.019 Uiso 1 1 calc R A 1
C20 C 0.5711(2) 0.38309(13) 0.10250(13) 0.0146(7) Uani 1 1 d U A 1
C21 C 0.5480(2) 0.32876(13) 0.08903(13) 0.0148(7) Uani 1 1 d U A 1
H21 H 0.5097 0.3227 0.0606 0.018 Uiso 1 1 calc R A 1
C22 C 0.7111(2) 0.35524(13) 0.22320(13) 0.0168(8) Uani 1 1 d U A 1
C23 C 0.8116(2) 0.33262(15) 0.22089(13) 0.0205(8) Uani 1 1 d U A 1
H23A H 0.8433 0.3404 0.2525 0.031 Uiso 1 1 calc R A 1
H23B H 0.8450 0.3507 0.1935 0.031 Uiso 1 1 calc R A 1
H23C H 0.8101 0.2925 0.2152 0.031 Uiso 1 1 calc R A 1
C24 C 0.6595(2) 0.32562(15) 0.26543(14) 0.0206(8) Uani 1 1 d U A 1
H24A H 0.6940 0.3302 0.2967 0.031 Uiso 1 1 calc R A 1
H24B H 0.6542 0.2860 0.2576 0.031 Uiso 1 1 calc R A 1
H24C H 0.5973 0.3416 0.2691 0.031 Uiso 1 1 calc R A 1
C25 C 0.7163(3) 0.41655(14) 0.23643(16) 0.0291(9) Uani 1 1 d U A 1
H25A H 0.6534 0.4313 0.2407 0.044 Uiso 1 1 calc R A 1
H25B H 0.7478 0.4367 0.2095 0.044 Uiso 1 1 calc R A 1
H25C H 0.7511 0.4211 0.2676 0.044 Uiso 1 1 calc R A 1
C26 C 0.5388(2) 0.43387(14) 0.07328(14) 0.0184(8) Uani 1 1 d U A 1
C27 C 0.4726(3) 0.46817(15) 0.10582(15) 0.0260(9) Uani 1 1 d U A 1
H27A H 0.4153 0.4472 0.1115 0.039 Uiso 1 1 calc R A 1
H27B H 0.4579 0.5031 0.0888 0.039 Uiso 1 1 calc R A 1
H27C H 0.5023 0.4762 0.1379 0.039 Uiso 1 1 calc R A 1
C28 C 0.6235(3) 0.46958(18) 0.05936(18) 0.0405(12) Uani 1 1 d U A 1
H28A H 0.6025 0.5034 0.0425 0.061 Uiso 1 1 calc R A 1
H28B H 0.6642 0.4486 0.0370 0.061 Uiso 1 1 calc R A 1
H28C H 0.6576 0.4795 0.0897 0.061 Uiso 1 1 calc R A 1
C29 C 0.4881(3) 0.41805(16) 0.02485(13) 0.0218(9) Uani 1 1 d U A 1
H29A H 0.4317 0.3971 0.0330 0.033 Uiso 1 1 calc R A 1
H29B H 0.5289 0.3951 0.0041 0.033 Uiso 1 1 calc R A 1
H29C H 0.4712 0.4518 0.0066 0.033 Uiso 1 1 calc R A 1
C30 C 0.7858(3) 0.96451(14) 0.31030(13) 0.0185(8) Uani 1 1 d U . .
H30 H 0.8464 0.9655 0.3242 0.022 Uiso 1 1 calc R . .
C31 C 0.7451(3) 1.01396(15) 0.29556(15) 0.0246(9) Uani 1 1 d U . .
H31 H 0.7775 1.0480 0.2993 0.030 Uiso 1 1 calc R . .
C32 C 0.6572(3) 1.01312(14) 0.27544(14) 0.0247(9) Uani 1 1 d U . .
H32 H 0.6285 1.0465 0.2646 0.030 Uiso 1 1 calc R . .
C33 C 0.6109(3) 0.96278(14) 0.27118(13) 0.0191(8) Uani 1 1 d U . .
H33 H 0.5499 0.9612 0.2578 0.023 Uiso 1 1 calc R . .
C34 C 0.6559(2) 0.91469(14) 0.28691(13) 0.0153(7) Uani 1 1 d U . .
C35 C 0.6099(2) 0.85887(13) 0.28508(13) 0.0149(7) Uani 1 1 d U . .
H35A H 0.5770 0.8518 0.3169 0.018 Uiso 1 1 calc R . .
H35B H 0.5638 0.8581 0.2577 0.018 Uiso 1 1 calc R . .
C36 C 0.6376(3) 0.75873(14) 0.28017(13) 0.0188(8) Uani 1 1 d U . .
H36A H 0.5913 0.7573 0.3075 0.023 Uiso 1 1 calc R . .
H36B H 0.6854 0.7300 0.2862 0.023 Uiso 1 1 calc R . .
C37 C 0.5907(3) 0.74993(16) 0.22933(15) 0.0300(10) Uani 1 1 d U . .
H37A H 0.5949 0.7105 0.2191 0.036 Uiso 1 1 calc R . .
H37B H 0.5243 0.7606 0.2309 0.036 Uiso 1 1 calc R . .
C38 C 0.6428(3) 0.78685(15) 0.19235(14) 0.0235(8) Uani 1 1 d U . .
H38A H 0.5996 0.8130 0.1758 0.028 Uiso 1 1 calc R . .
H38B H 0.6738 0.7641 0.1664 0.028 Uiso 1 1 calc R . .
C39 C 0.7151(2) 0.81855(13) 0.22382(13) 0.0153(7) Uani 1 1 d U . .
H39 H 0.7175 0.8582 0.2128 0.018 Uiso 1 1 calc R . .
C40 C 0.8117(2) 0.79294(13) 0.22033(12) 0.0155(7) Uani 1 1 d U . .
H40 H 0.8068 0.7519 0.2251 0.019 Uiso 1 1 calc R . .
C41 C 0.8611(3) 0.80505(16) 0.17019(13) 0.0242(9) Uani 1 1 d U . .
H41A H 0.8960 0.7720 0.1587 0.029 Uiso 1 1 calc R . .
H41B H 0.8154 0.8155 0.1442 0.029 Uiso 1 1 calc R . .
C42 C 0.9280(3) 0.85366(15) 0.18088(13) 0.0257(9) Uani 1 1 d U . .
H42A H 0.9932 0.8425 0.1748 0.031 Uiso 1 1 calc R . .
H42B H 0.9131 0.8860 0.1595 0.031 Uiso 1 1 calc R . .
C43 C 0.9124(2) 0.86743(14) 0.23625(13) 0.0163(7) Uani 1 1 d U . .
H43A H 0.9719 0.8774 0.2525 0.020 Uiso 1 1 calc R . .
H43B H 0.8688 0.8989 0.2398 0.020 Uiso 1 1 calc R . .
C44 C 0.9511(2) 0.77683(12) 0.26963(13) 0.0132(7) Uani 1 1 d U . .
H44A H 0.9897 0.7921 0.2970 0.016 Uiso 1 1 calc R . .
H44B H 0.9907 0.7743 0.2395 0.016 Uiso 1 1 calc R . .
C45 C 0.9200(2) 0.71920(13) 0.28393(13) 0.0131(7) Uani 1 1 d U . .
C46 C 0.8607(2) 0.71214(13) 0.32509(12) 0.0119(7) Uani 1 1 d U . .
C47 C 0.8416(2) 0.65763(13) 0.34302(13) 0.0154(8) Uani 1 1 d U . .
C48 C 0.8768(2) 0.61379(13) 0.31524(13) 0.0176(8) Uani 1 1 d U . .
H48 H 0.8643 0.5773 0.3267 0.021 Uiso 1 1 calc R . .
C49 C 0.9290(2) 0.61939(13) 0.27178(13) 0.0137(7) Uani 1 1 d U . .
C50 C 0.9524(2) 0.67352(13) 0.25712(13) 0.0131(7) Uani 1 1 d U . .
H50 H 0.9905 0.6791 0.2286 0.016 Uiso 1 1 calc R . .
C51 C 0.7881(2) 0.64880(14) 0.39206(13) 0.0163(7) Uani 1 1 d U . .
C52 C 0.6865(2) 0.66875(15) 0.38727(14) 0.0212(8) Uani 1 1 d U . .
H52A H 0.6545 0.6637 0.4193 0.032 Uiso 1 1 calc R . .
H52B H 0.6548 0.6471 0.3614 0.032 Uiso 1 1 calc R . .
H52C H 0.6857 0.7081 0.3781 0.032 Uiso 1 1 calc R . .
C53 C 0.8353(3) 0.68098(15) 0.43422(14) 0.0239(9) Uani 1 1 d U . .
H53A H 0.8991 0.6677 0.4383 0.036 Uiso 1 1 calc R . .
H53B H 0.8008 0.6753 0.4654 0.036 Uiso 1 1 calc R . .
H53C H 0.8360 0.7206 0.4260 0.036 Uiso 1 1 calc R . .
C54 C 0.7868(3) 0.58737(14) 0.40741(14) 0.0230(9) Uani 1 1 d U . .
H54A H 0.8505 0.5744 0.4126 0.035 Uiso 1 1 calc R . .
H54B H 0.7575 0.5654 0.3810 0.035 Uiso 1 1 calc R . .
H54C H 0.7514 0.5832 0.4385 0.035 Uiso 1 1 calc R . .
C55 C 0.9619(2) 0.56779(14) 0.24300(14) 0.0196(8) Uani 1 1 d U . .
C56 C 1.0297(3) 0.53449(14) 0.27489(14) 0.0240(9) Uani 1 1 d U . .
H56A H 0.9992 0.5235 0.3061 0.036 Uiso 1 1 calc R . .
H56B H 1.0842 0.5573 0.2825 0.036 Uiso 1 1 calc R . .
H56C H 1.0492 0.5013 0.2566 0.036 Uiso 1 1 calc R . .
C57 C 0.8782(3) 0.53116(16) 0.23058(18) 0.0392(12) Uani 1 1 d U . .
H57A H 0.8998 0.4954 0.2177 0.059 Uiso 1 1 calc R . .
H57B H 0.8398 0.5495 0.2053 0.059 Uiso 1 1 calc R . .
H57C H 0.8412 0.5251 0.2608 0.059 Uiso 1 1 calc R . .
C58 C 1.0104(3) 0.58280(14) 0.19370(13) 0.0211(8) Uani 1 1 d U . .
H58A H 1.0636 0.6070 0.2006 0.032 Uiso 1 1 calc R . .
H58B H 0.9666 0.6021 0.1718 0.032 Uiso 1 1 calc R . .
H58C H 1.0320 0.5488 0.1773 0.032 Uiso 1 1 calc R . .
C59 C 0.2106(3) 0.46316(15) 0.52189(13) 0.0188(8) Uani 1 1 d U . .
H59 H 0.1505 0.4629 0.5073 0.023 Uiso 1 1 calc R . .
C60 C 0.2468(3) 0.51315(16) 0.53822(14) 0.0243(10) Uani 1 1 d U . .
H60 H 0.2128 0.5466 0.5339 0.029 Uiso 1 1 calc R . .
C61 C 0.3323(3) 0.51388(16) 0.56071(14) 0.0263(10) Uani 1 1 d U . .
H61 H 0.3572 0.5476 0.5734 0.032 Uiso 1 1 calc R . .
C62 C 0.3820(3) 0.46474(16) 0.56477(13) 0.0237(9) Uani 1 1 d U . .
H62 H 0.4417 0.4642 0.5799 0.028 Uiso 1 1 calc R . .
C63 C 0.3423(3) 0.41615(15) 0.54607(12) 0.0155(8) Uani 1 1 d U . .
C64 C 0.3946(2) 0.36206(14) 0.54600(13) 0.0165(8) Uani 1 1 d U . .
H64A H 0.4286 0.3577 0.5141 0.020 Uiso 1 1 calc R . .
H64B H 0.4404 0.3617 0.5736 0.020 Uiso 1 1 calc R . .
C65 C 0.3773(3) 0.26188(14) 0.54488(13) 0.0175(8) Uani 1 1 d U . .
H65A H 0.4190 0.2637 0.5155 0.021 Uiso 1 1 calc R . .
H65B H 0.3322 0.2313 0.5399 0.021 Uiso 1 1 calc R . .
C66 C 0.4327(3) 0.25333(15) 0.59270(14) 0.0228(8) Uani 1 1 d U . .
H66A H 0.4941 0.2716 0.5904 0.027 Uiso 1 1 calc R . .
H66B H 0.4420 0.2133 0.5994 0.027 Uiso 1 1 calc R . .
C67 C 0.3734(3) 0.28014(15) 0.63381(13) 0.0218(8) Uani 1 1 d U . .
H67A H 0.4117 0.3049 0.6549 0.026 Uiso 1 1 calc R . .
H67B H 0.3448 0.2514 0.6553 0.026 Uiso 1 1 calc R . .
C68 C 0.2977(2) 0.31365(14) 0.60574(12) 0.0144(7) Uani 1 1 d U . .
H68 H 0.2941 0.3521 0.6197 0.017 Uiso 1 1 calc R . .
C69 C 0.2022(2) 0.28611(14) 0.60838(12) 0.0162(7) Uani 1 1 d U . .
H69 H 0.2086 0.2458 0.6003 0.019 Uiso 1 1 calc R . .
C70 C 0.1547(3) 0.29229(15) 0.65954(13) 0.0228(9) Uani 1 1 d U . .
H70A H 0.1161 0.2594 0.6671 0.027 Uiso 1 1 calc R . .
H70B H 0.2013 0.2970 0.6864 0.027 Uiso 1 1 calc R . .
C71 C 0.0940(3) 0.34442(16) 0.65457(15) 0.0346(11) Uani 1 1 d U . .
H71A H 0.1173 0.3744 0.6766 0.042 Uiso 1 1 calc R . .
H71B H 0.0289 0.3361 0.6637 0.042 Uiso 1 1 calc R . .
C72 C 0.1008(3) 0.36176(14) 0.59942(13) 0.0173(8) Uani 1 1 d U . .
H72A H 0.0389 0.3723 0.5865 0.021 Uiso 1 1 calc R . .
H72B H 0.1433 0.3938 0.5956 0.021 Uiso 1 1 calc R . .
C73 C 0.0579(2) 0.27348(14) 0.56170(13) 0.0151(8) Uani 1 1 d U . .
H73A H 0.0197 0.2703 0.5923 0.018 Uiso 1 1 calc R . .
H73B H 0.0183 0.2897 0.5352 0.018 Uiso 1 1 calc R . .
C74 C 0.0877(2) 0.21637(14) 0.54579(12) 0.0116(7) Uani 1 1 d U . .
C75 C 0.1470(2) 0.21048(13) 0.50429(13) 0.0122(7) Uani 1 1 d U . .
C76 C 0.1663(2) 0.15634(13) 0.48549(13) 0.0142(7) Uani 1 1 d U . .
C77 C 0.1299(2) 0.11174(13) 0.51234(13) 0.0148(7) Uani 1 1 d U . .
H77 H 0.1418 0.0755 0.4999 0.018 Uiso 1 1 calc R . .
C78 C 0.0775(2) 0.11598(14) 0.55602(13) 0.0150(7) Uani 1 1 d U . .
C79 C 0.0551(2) 0.16988(14) 0.57136(13) 0.0147(7) Uani 1 1 d U . .
H79 H 0.0167 0.1749 0.5999 0.018 Uiso 1 1 calc R . .
C80 C 0.2223(2) 0.14749(14) 0.43748(13) 0.0153(7) Uani 1 1 d U . .
C81 C 0.1773(3) 0.17978(15) 0.39458(13) 0.0217(8) Uani 1 1 d U . .
H81A H 0.1739 0.2192 0.4034 0.033 Uiso 1 1 calc R . .
H81B H 0.1146 0.1655 0.3886 0.033 Uiso 1 1 calc R . .
H81C H 0.2147 0.1753 0.3643 0.033 Uiso 1 1 calc R . .
C82 C 0.2242(3) 0.08639(15) 0.42272(16) 0.0298(10) Uani 1 1 d U . .
H82A H 0.2590 0.0821 0.3915 0.045 Uiso 1 1 calc R . .
H82B H 0.1605 0.0731 0.4180 0.045 Uiso 1 1 calc R . .
H82C H 0.2543 0.0648 0.4492 0.045 Uiso 1 1 calc R . .
C83 C 0.3220(2) 0.16816(16) 0.44387(13) 0.0221(8) Uani 1 1 d U . .
H83A H 0.3534 0.1460 0.4695 0.033 Uiso 1 1 calc R . .
H83B H 0.3212 0.2072 0.4541 0.033 Uiso 1 1 calc R . .
H83C H 0.3553 0.1646 0.4121 0.033 Uiso 1 1 calc R . .
C84 C 0.0456(2) 0.06411(14) 0.58407(14) 0.0170(8) Uani 1 1 d U . .
C85 C -0.0290(3) 0.03390(15) 0.55369(13) 0.0191(8) Uani 1 1 d U . .
H85A H -0.0832 0.0581 0.5497 0.029 Uiso 1 1 calc R . .
H85B H -0.0475 0.0000 0.5712 0.029 Uiso 1 1 calc R . .
H85C H -0.0041 0.0243 0.5208 0.029 Uiso 1 1 calc R . .
C86 C 0.1280(3) 0.02388(14) 0.59133(16) 0.0280(9) Uani 1 1 d U . .
H86A H 0.1057 -0.0107 0.6064 0.042 Uiso 1 1 calc R . .
H86B H 0.1742 0.0410 0.6134 0.042 Uiso 1 1 calc R . .
H86C H 0.1565 0.0158 0.5589 0.042 Uiso 1 1 calc R . .
C87 C 0.0060(3) 0.07787(15) 0.63570(13) 0.0225(8) Uani 1 1 d U . .
H87A H -0.0481 0.1022 0.6320 0.034 Uiso 1 1 calc R . .
H87B H 0.0536 0.0967 0.6557 0.034 Uiso 1 1 calc R . .
H87C H -0.0127 0.0435 0.6525 0.034 Uiso 1 1 calc R . .
N1 N 0.7481(2) 0.08594(12) 0.14272(11) 0.0165(7) Uani 1 1 d U A 1
N2 N 0.8183(2) 0.18345(11) 0.11269(11) 0.0164(6) Uani 1 1 d U A 1
N3 N 0.6274(2) 0.18556(11) 0.09353(10) 0.0146(6) Uani 1 1 d U A 1
N4 N 0.74300(19) 0.91532(11) 0.30573(11) 0.0139(6) Uani 1 1 d U . .
N5 N 0.68100(19) 0.81548(11) 0.27676(10) 0.0123(6) Uani 1 1 d U . .
N6 N 0.87273(19) 0.81626(11) 0.25931(10) 0.0121(6) Uani 1 1 d U . .
N7 N 0.25715(19) 0.41489(12) 0.52587(11) 0.0138(6) Uani 1 1 d U . .
N8 N 0.3281(2) 0.31584(11) 0.55230(10) 0.0128(6) Uani 1 1 d U . .
N9 N 0.1375(2) 0.31240(11) 0.57184(10) 0.0129(6) Uani 1 1 d U . .
O1 O 0.67671(15) 0.24673(9) 0.17972(8) 0.0116(5) Uani 1 1 d U A 1
O2 O 0.82342(16) 0.75663(9) 0.34699(8) 0.0140(5) Uani 1 1 d U . .
O3 O 0.18476(16) 0.25528(9) 0.48340(8) 0.0131(5) Uani 1 1 d U . .
Fe1 Fe 0.70065(3) 0.171662(19) 0.166291(18) 0.01147(11) Uani 1 1 d U A 1
Fe2 Fe 0.79693(3) 0.830831(19) 0.331252(18) 0.01064(10) Uani 1 1 d U . .
Fe3 Fe 0.20885(3) 0.329819(19) 0.499867(18) 0.01024(10) Uani 1 1 d U . .
Cl1 Cl 0.56707(6) 0.13348(3) 0.20053(3) 0.01893(19) Uani 1 1 d U A 1
Cl2 Cl 0.80088(6) 0.16221(3) 0.23338(3) 0.01830(18) Uani 1 1 d U A 1
Cl3 Cl 0.69710(6) 0.84085(3) 0.39847(3) 0.01699(18) Uani 1 1 d U . .
Cl4 Cl 0.92888(6) 0.87275(4) 0.36396(3) 0.01886(19) Uani 1 1 d U . .
Cl5 Cl 0.30740(6) 0.34192(3) 0.43230(3) 0.01616(18) Uani 1 1 d U . .
Cl6 Cl 0.07439(6) 0.37036(4) 0.46795(3) 0.01866(19) Uani 1 1 d U . .
C88 C 0.1451(9) 0.9076(3) 0.07955(18) 0.0267(12) Uani 0.817(3) 1 d PDU B 1
H88A H 0.0996 0.8862 0.0596 0.032 Uiso 0.817(3) 1 calc PR B 1
H88B H 0.1903 0.9246 0.0563 0.032 Uiso 0.817(3) 1 calc PR B 1
Cl7 Cl 0.08716(9) 0.95992(5) 0.11308(8) 0.0508(6) Uani 0.817(3) 1 d PDU B 1
Cl8 Cl 0.20326(9) 0.86306(5) 0.12094(5) 0.0299(4) Uani 0.817(3) 1 d PDU B 1
C89 C 0.6467(8) 0.5954(4) 0.25197(15) 0.0253(12) Uani 0.860(3) 1 d PDU C 1
H89A H 0.7119 0.6083 0.2522 0.030 Uiso 0.860(3) 1 calc PR C 1
H89B H 0.6069 0.6265 0.2631 0.030 Uiso 0.860(3) 1 calc PR C 1
Cl9 Cl 0.61525(12) 0.57592(9) 0.19103(5) 0.0497(5) Uani 0.860(3) 1 d PDU C 1
Cl10 Cl 0.63445(8) 0.53952(4) 0.29351(4) 0.0258(3) Uani 0.860(3) 1 d PDU C 1
C90 C 0.6458(15) 0.5944(5) 0.5878(3) 0.0238(10) Uani 0.5744(16) 1 d PDU D 1
H90A H 0.6912 0.5789 0.6118 0.029 Uiso 0.5744(16) 1 calc PR D 1
H90B H 0.5986 0.6156 0.6068 0.029 Uiso 0.5744(16) 1 calc PR D 1
Cl13 Cl 0.70325(13) 0.63879(7) 0.54484(7) 0.0328(5) Uani 0.5744(16) 1 d PDU D 1
Cl14 Cl 0.59161(15) 0.53998(9) 0.55425(9) 0.0481(5) Uani 0.5744(16) 1 d PDU D 1
C88B C 0.142(5) 0.8994(8) 0.0789(4) 0.0267(12) Uani 0.183(3) 1 d PDU B 2
H88C H 0.2031 0.8830 0.0710 0.032 Uiso 0.183(3) 1 calc PR B 2
H88D H 0.0927 0.8727 0.0692 0.032 Uiso 0.183(3) 1 calc PR B 2
Cl7B Cl 0.1273(6) 0.9624(3) 0.0469(4) 0.084(4) Uani 0.183(3) 1 d PDU B 2
Cl8B Cl 0.1341(10) 0.9150(8) 0.1429(3) 0.163(9) Uani 0.183(3) 1 d PDU B 2
C89B C 0.637(5) 0.595(2) 0.2529(9) 0.0253(12) Uani 0.140(3) 1 d PDU C 2
H89C H 0.5875 0.6180 0.2683 0.030 Uiso 0.140(3) 1 calc PR C 2
H89D H 0.6726 0.5770 0.2799 0.030 Uiso 0.140(3) 1 calc PR C 2
Cl11 Cl 0.7110(8) 0.6377(5) 0.2177(5) 0.075(4) Uani 0.140(3) 1 d PDU C 2
Cl12 Cl 0.5867(10) 0.5445(7) 0.2142(6) 0.100(6) Uani 0.140(3) 1 d PDU C 2
C90B C 0.645(2) 0.5979(5) 0.5835(3) 0.0238(10) Uani 0.4256(16) 1 d PDU D 2
H90C H 0.7086 0.6126 0.5860 0.029 Uiso 0.4256(16) 1 calc PR D 2
H90D H 0.6010 0.6271 0.5946 0.029 Uiso 0.4256(16) 1 calc PR D 2
Cl15 Cl 0.6202(2) 0.57922(12) 0.52078(12) 0.0481(5) Uani 0.4256(16) 1 d PDU D 2
Cl16 Cl 0.63292(17) 0.53840(9) 0.62179(9) 0.0306(6) Uani 0.4256(16) 1 d PDU D 2

loop_
_atom_site_aniso_label
_atom_site_aniso_U_11
_atom_site_aniso_U_22
_atom_site_aniso_U_33
_atom_site_aniso_U_23
_atom_site_aniso_U_13
_atom_site_aniso_U_12
C1 0.024(2) 0.0111(15) 0.0154(17) 0.0024(15) -0.0051(15) 0.0020(15)
C2 0.040(3) 0.0132(19) 0.020(2) 0.0008(16) -0.0108(18) -0.0015(17)
C3 0.043(3) 0.0161(18) 0.019(2) -0.0052(17) -0.0084(19) 0.0135(17)
C4 0.029(2) 0.027(2) 0.0131(18) -0.0008(17) 0.0001(16) 0.0149(18)
C5 0.020(2) 0.0177(18) 0.0134(18) 0.0018(15) -0.0017(14) 0.0084(15)
C6 0.0146(19) 0.0229(19) 0.023(2) 0.0001(17) 0.0055(16) 0.0049(15)
C7 0.018(2) 0.0189(19) 0.043(3) -0.0058(19) 0.0164(19) -0.0071(16)
C8 0.058(3) 0.022(2) 0.070(4) -0.010(3) 0.043(3) -0.015(2)
C9 0.041(3) 0.025(2) 0.039(3) 0.010(2) 0.028(2) 0.012(2)
C10 0.027(2) 0.0159(18) 0.019(2) 0.0017(16) 0.0104(16) 0.0022(16)
C11 0.025(2) 0.0199(19) 0.0174(19) 0.0038(16) 0.0080(16) 0.0129(17)
C12 0.044(3) 0.040(3) 0.014(2) 0.0057(19) 0.007(2) 0.016(2)
C13 0.092(4) 0.023(2) 0.018(2) -0.0021(19) -0.017(2) 0.008(3)
C14 0.032(2) 0.0135(17) 0.0151(19) -0.0049(16) -0.0042(16) 0.0057(16)
C15 0.0149(18) 0.0076(15) 0.0161(19) -0.0021(14) -0.0024(14) 0.0034(13)
C16 0.0117(17) 0.0104(15) 0.0198(18) -0.0020(15) 0.0034(15) 0.0019(13)
C17 0.0149(18) 0.0098(15) 0.0149(18) -0.0005(14) 0.0032(14) 0.0014(13)
C18 0.0121(17) 0.0102(15) 0.0155(18) -0.0034(14) 0.0015(13) -0.0010(13)
C19 0.0156(18) 0.0118(16) 0.0206(19) 0.0022(15) 0.0042(15) -0.0003(14)
C20 0.0118(18) 0.0115(15) 0.0206(19) 0.0028(15) 0.0016(15) -0.0014(13)
C21 0.0165(18) 0.0108(15) 0.0172(18) -0.0020(15) 0.0003(14) 0.0005(14)
C22 0.0208(19) 0.0126(16) 0.0169(18) -0.0009(15) -0.0008(15) 0.0006(14)
C23 0.0150(18) 0.029(2) 0.0179(18) -0.0011(17) -0.0034(15) 0.0008(16)
C24 0.0217(19) 0.0209(18) 0.0194(19) -0.0015(17) 0.0035(15) 0.0017(15)
C25 0.039(2) 0.0158(18) 0.033(2) -0.0031(18) -0.006(2) 0.0019(17)
C26 0.0165(19) 0.0114(17) 0.027(2) 0.0032(16) -0.0009(16) -0.0005(14)
C27 0.036(2) 0.0163(19) 0.026(2) 0.0012(18) -0.0115(18) 0.0096(17)
C28 0.024(2) 0.033(2) 0.064(3) 0.031(2) -0.004(2) -0.009(2)
C29 0.028(2) 0.0184(19) 0.019(2) 0.0060(17) 0.0050(16) 0.0059(17)
C30 0.022(2) 0.0170(17) 0.0163(18) -0.0036(16) 0.0030(15) -0.0053(15)
C31 0.036(2) 0.0122(17) 0.026(2) 0.0001(18) 0.0064(19) 0.0014(16)
C32 0.040(3) 0.0122(17) 0.022(2) 0.0042(16) 0.0031(18) 0.0102(16)
C33 0.024(2) 0.0169(17) 0.0168(18) 0.0024(16) -0.0027(15) 0.0061(15)
C34 0.0190(19) 0.0160(17) 0.0111(17) 0.0009(15) 0.0012(14) 0.0018(14)
C35 0.0086(16) 0.0160(16) 0.0201(19) -0.0014(15) -0.0019(14) 0.0013(13)
C36 0.0189(19) 0.0149(17) 0.023(2) 0.0081(16) -0.0061(15) -0.0045(14)
C37 0.036(2) 0.024(2) 0.030(2) 0.0036(19) -0.0184(19) -0.0082(18)
C38 0.022(2) 0.0243(19) 0.024(2) -0.0038(17) -0.0090(17) 0.0021(16)
C39 0.0175(18) 0.0131(16) 0.0154(18) -0.0023(14) -0.0049(14) -0.0017(14)
C40 0.0204(19) 0.0124(16) 0.0137(17) -0.0048(14) -0.0040(15) 0.0043(14)
C41 0.027(2) 0.034(2) 0.0109(18) -0.0087(17) 0.0006(16) 0.0043(18)
C42 0.040(2) 0.0217(19) 0.0153(19) 0.0020(16) 0.0071(17) 0.0098(18)
C43 0.0186(18) 0.0137(16) 0.0167(18) -0.0010(15) 0.0066(15) -0.0001(14)
C44 0.0123(17) 0.0112(16) 0.0161(18) 0.0029(15) -0.0003(14) 0.0003(13)
C45 0.0077(16) 0.0149(16) 0.0168(18) -0.0009(15) -0.0030(14) 0.0015(13)
C46 0.0071(16) 0.0136(16) 0.0149(18) -0.0014(14) -0.0028(13) -0.0018(13)
C47 0.0144(18) 0.0141(17) 0.0178(19) -0.0008(15) 0.0000(14) -0.0010(14)
C48 0.020(2) 0.0098(16) 0.0232(19) 0.0003(15) -0.0017(16) -0.0031(14)
C49 0.0123(17) 0.0104(15) 0.0186(18) -0.0021(15) -0.0045(14) 0.0009(13)
C50 0.0114(16) 0.0115(16) 0.0165(18) -0.0027(15) -0.0004(13) -0.0022(13)
C51 0.0163(18) 0.0160(17) 0.0167(18) 0.0002(15) 0.0012(15) -0.0007(14)
C52 0.0179(19) 0.0222(18) 0.024(2) 0.0018(18) 0.0027(16) 0.0016(16)
C53 0.035(2) 0.0174(19) 0.019(2) -0.0018(16) -0.0061(17) -0.0075(16)
C54 0.030(2) 0.0208(19) 0.0188(19) 0.0016(16) 0.0031(17) -0.0017(17)
C55 0.0134(18) 0.0142(17) 0.031(2) -0.0034(17) 0.0005(16) 0.0015(14)
C56 0.030(2) 0.0147(18) 0.028(2) 0.0078(18) 0.0081(17) 0.0109(16)
C57 0.020(2) 0.026(2) 0.072(3) -0.025(2) -0.001(2) -0.0047(17)
C58 0.030(2) 0.0173(18) 0.0157(19) -0.0046(16) -0.0047(16) 0.0062(16)
C59 0.023(2) 0.0146(17) 0.0192(19) 0.0048(16) 0.0063(15) 0.0002(16)
C60 0.037(3) 0.015(2) 0.020(2) -0.0001(17) 0.0085(18) 0.0015(17)
C61 0.048(3) 0.0162(19) 0.015(2) -0.0028(16) 0.0043(18) -0.0118(18)
C62 0.031(2) 0.021(2) 0.0191(19) -0.0001(17) -0.0040(17) -0.0117(17)
C63 0.0188(19) 0.0149(18) 0.0128(18) 0.0005(15) 0.0008(14) -0.0039(15)
C64 0.0133(18) 0.0160(18) 0.0202(19) -0.0003(16) -0.0037(14) -0.0038(14)
C65 0.0150(18) 0.0146(17) 0.0228(19) -0.0016(15) -0.0034(15) 0.0044(14)
C66 0.021(2) 0.0217(18) 0.026(2) 0.0024(17) -0.0100(16) 0.0006(16)
C67 0.029(2) 0.0178(18) 0.0181(18) 0.0043(16) -0.0146(17) -0.0051(16)
C68 0.0168(18) 0.0149(16) 0.0115(16) -0.0008(14) -0.0019(14) -0.0009(14)
C69 0.024(2) 0.0144(16) 0.0103(16) 0.0031(14) -0.0063(15) -0.0037(15)
C70 0.032(2) 0.0249(19) 0.0112(18) 0.0030(16) 0.0007(16) -0.0143(17)
C71 0.061(3) 0.025(2) 0.018(2) -0.0015(17) 0.019(2) -0.004(2)
C72 0.0206(19) 0.0128(16) 0.0185(19) -0.0010(15) 0.0056(15) -0.0047(14)
C73 0.0126(18) 0.0146(17) 0.0180(19) 0.0014(15) 0.0000(14) 0.0001(14)
C74 0.0108(17) 0.0110(16) 0.0130(17) 0.0022(14) -0.0021(13) 0.0021(13)
C75 0.0107(16) 0.0099(16) 0.0161(17) 0.0004(15) -0.0008(14) 0.0019(12)
C76 0.0140(17) 0.0099(16) 0.0185(18) -0.0036(14) -0.0052(14) 0.0022(13)
C77 0.0153(18) 0.0094(16) 0.0197(19) -0.0015(14) -0.0037(14) 0.0004(14)
C78 0.0137(18) 0.0104(16) 0.0208(19) 0.0005(15) -0.0018(15) 0.0004(14)
C79 0.0156(17) 0.0144(16) 0.0141(17) 0.0032(15) 0.0002(14) 0.0004(14)
C80 0.0148(18) 0.0120(17) 0.0191(19) -0.0015(15) 0.0017(15) 0.0006(14)
C81 0.027(2) 0.0224(19) 0.0161(19) -0.0018(16) -0.0049(16) 0.0056(16)
C82 0.039(3) 0.0167(19) 0.034(2) -0.0055(19) 0.008(2) 0.0039(17)
C83 0.0188(19) 0.028(2) 0.0191(19) -0.0026(17) 0.0026(15) 0.0028(17)
C84 0.0166(19) 0.0124(16) 0.0220(19) 0.0047(16) -0.0011(15) 0.0002(14)
C85 0.020(2) 0.0134(18) 0.024(2) -0.0026(16) -0.0010(15) -0.0042(15)
C86 0.025(2) 0.0187(18) 0.041(2) 0.0120(18) -0.0035(19) 0.0015(16)
C87 0.031(2) 0.0187(18) 0.0176(19) 0.0030(17) -0.0052(16) -0.0085(16)
N1 0.0221(17) 0.0164(15) 0.0111(15) 0.0018(13) -0.0038(12) 0.0013(12)
N2 0.0153(15) 0.0115(14) 0.0224(16) -0.0016(13) 0.0075(13) 0.0004(12)
N3 0.0202(16) 0.0117(13) 0.0119(14) -0.0008(12) -0.0010(12) 0.0034(12)
N4 0.0184(16) 0.0099(13) 0.0134(15) 0.0008(12) 0.0039(12) -0.0001(11)
N5 0.0147(15) 0.0103(13) 0.0118(14) 0.0009(12) -0.0011(11) 0.0003(11)
N6 0.0161(15) 0.0103(13) 0.0098(14) 0.0015(11) -0.0022(12) -0.0002(11)
N7 0.0129(15) 0.0135(15) 0.0151(15) 0.0005(13) 0.0015(12) -0.0030(12)
N8 0.0167(16) 0.0099(14) 0.0117(14) 0.0004(12) -0.0025(12) -0.0024(12)
N9 0.0159(15) 0.0097(13) 0.0130(14) -0.0008(12) 0.0001(12) -0.0011(11)
O1 0.0146(12) 0.0090(10) 0.0113(12) -0.0014(9) -0.0003(9) 0.0019(9)
O2 0.0191(13) 0.0109(11) 0.0120(12) -0.0015(10) -0.0004(10) 0.0023(10)
O3 0.0135(12) 0.0116(11) 0.0143(12) 0.0003(10) 0.0032(9) -0.0016(10)
Fe1 0.0122(3) 0.0101(2) 0.0122(2) 0.0003(2) 0.0011(2) 0.0007(2)
Fe2 0.0113(2) 0.0106(2) 0.0100(2) -0.0007(2) -0.00047(19) 0.0006(2)
Fe3 0.0118(2) 0.0095(2) 0.0094(2) 0.0007(2) -0.0003(2) -0.00034(19)
Cl1 0.0157(4) 0.0198(4) 0.0212(5) 0.0077(4) 0.0030(4) -0.0009(3)
Cl2 0.0179(4) 0.0195(4) 0.0174(4) -0.0024(4) -0.0043(4) 0.0050(4)
Cl3 0.0178(4) 0.0200(4) 0.0131(4) 0.0004(4) 0.0034(3) 0.0037(4)
Cl4 0.0141(4) 0.0213(4) 0.0212(5) -0.0072(4) -0.0026(4) -0.0017(3)
Cl5 0.0175(4) 0.0190(4) 0.0120(4) -0.0007(3) 0.0023(3) -0.0036(3)
Cl6 0.0144(4) 0.0187(4) 0.0229(5) 0.0059(4) -0.0039(4) 0.0022(4)
C88 0.020(2) 0.031(3) 0.029(2) 0.005(2) -0.0061(18) 0.000(3)
Cl7 0.0253(7) 0.0150(6) 0.1120(17) -0.0128(8) -0.0005(8) 0.0055(5)
Cl8 0.0248(7) 0.0196(6) 0.0454(9) 0.0046(6) -0.0122(6) 0.0005(5)
C89 0.026(3) 0.030(2) 0.020(2) 0.0088(18) 0.0077(18) 0.006(2)
Cl9 0.0500(10) 0.0851(13) 0.0140(6) 0.0049(7) 0.0026(6) 0.0295(9)
Cl10 0.0380(7) 0.0178(5) 0.0217(6) 0.0029(5) 0.0043(5) 0.0055(5)
C90 0.024(2) 0.030(2) 0.017(2) -0.0027(19) 0.002(2) 0.000(2)
Cl13 0.0317(11) 0.0216(9) 0.0451(12) 0.0062(8) 0.0129(9) 0.0032(8)
Cl14 0.0388(10) 0.0424(10) 0.0631(13) -0.0099(9) -0.0014(9) 0.0030(8)
C88B 0.020(2) 0.031(3) 0.029(2) 0.005(2) -0.0061(18) 0.000(3)
Cl7B 0.068(6) 0.028(4) 0.157(10) 0.005(5) -0.041(6) -0.017(4)
Cl8B 0.142(12) 0.32(2) 0.029(5) 0.020(8) -0.009(6) -0.149(15)
C89B 0.026(3) 0.030(2) 0.020(2) 0.0088(18) 0.0077(18) 0.006(2)
Cl11 0.073(8) 0.072(7) 0.079(8) 0.013(7) 0.007(7) -0.007(6)
Cl12 0.089(11) 0.102(11) 0.107(13) -0.060(10) -0.052(9) 0.034(9)
C90B 0.024(2) 0.030(2) 0.017(2) -0.0027(19) 0.002(2) 0.000(2)
Cl15 0.0388(10) 0.0424(10) 0.0631(13) -0.0099(9) -0.0014(9) 0.0030(8)
Cl16 0.0360(14) 0.0154(10) 0.0403(15) 0.0055(11) 0.0078(11) 0.0028(11)

loop_
_atom_type_symbol
_atom_type_description
_atom_type_scat_dispersion_real
_atom_type_scat_dispersion_imag
_atom_type_scat_source
C C 0.0033 0.0016 'International Tables Vol C Tables 4.2.6.8 and 6.1.1.4'
H H 0.0000 0.0000 'International Tables Vol C Tables 4.2.6.8 and 6.1.1.4'
N N 0.0061 0.0033 'International Tables Vol C Tables 4.2.6.8 and 6.1.1.4'
O O 0.0106 0.0060 'International Tables Vol C Tables 4.2.6.8 and 6.1.1.4'
Fe Fe 0.3463 0.8444 'International Tables Vol C Tables 4.2.6.8 and 6.1.1.4'
Cl Cl 0.1484 0.1585 'International Tables Vol C Tables 4.2.6.8 and 6.1.1.4'

loop_
_geom_angle_atom_site_label_1
_geom_angle_atom_site_label_2
_geom_angle_atom_site_label_3
_geom_angle
N1 C1 C2 122.7(4)
N1 C1 H1 118.7
C2 C1 H1 118.7
C3 C2 C1 118.5(4)
C3 C2 H2 120.7
C1 C2 H2 120.7
C2 C3 C4 119.7(4)
C2 C3 H3 120.2
C4 C3 H3 120.2
C3 C4 C5 118.9(4)
C3 C4 H4 120.5
C5 C4 H4 120.5
N1 C5 C4 121.8(4)
N1 C5 C6 116.0(3)
C4 C5 C6 122.2(3)
N2 C6 C5 109.2(3)
N2 C6 H6A 109.8
C5 C6 H6A 109.8
N2 C6 H6B 109.8
C5 C6 H6B 109.8
H6A C6 H6B 108.3
N2 C7 C8 105.2(3)
N2 C7 H7A 110.7
C8 C7 H7A 110.7
N2 C7 H7B 110.7
C8 C7 H7B 110.7
H7A C7 H7B 108.8
C9 C8 C7 104.8(3)
C9 C8 H8A 110.8
C7 C8 H8A 110.8
C9 C8 H8B 110.8
C7 C8 H8B 110.8
H8A C8 H8B 108.9
C8 C9 C10 106.1(3)
C8 C9 H9A 110.5
C10 C9 H9A 110.5
C8 C9 H9B 110.5
C10 C9 H9B 110.5
H9A C9 H9B 108.7
N2 C10 C11 109.9(3)
N2 C10 C9 105.8(3)
C11 C10 C9 112.6(3)
N2 C10 H10 109.5
C11 C10 H10 109.5
C9 C10 H10 109.5
N3 C11 C10 110.0(3)
N3 C11 C12 105.0(3)
C10 C11 C12 112.9(3)
N3 C11 H11 109.6
C10 C11 H11 109.6
C12 C11 H11 109.6
C11 C12 C13 106.4(3)
C11 C12 H12A 110.5
C13 C12 H12A 110.5
C11 C12 H12B 110.5
C13 C12 H12B 110.5
H12A C12 H12B 108.6
C14 C13 C12 104.5(3)
C14 C13 H13A 110.8
C12 C13 H13A 110.8
C14 C13 H13B 110.8
C12 C13 H13B 110.8
H13A C13 H13B 108.9
N3 C14 C13 106.7(3)
N3 C14 H14A 110.4
C13 C14 H14A 110.4
N3 C14 H14B 110.4
C13 C14 H14B 110.4
H14A C14 H14B 108.6
C16 C15 N3 114.6(3)
C16 C15 H15A 108.6
N3 C15 H15A 108.6
C16 C15 H15B 108.6
N3 C15 H15B 108.6
H15A C15 H15B 107.6
C17 C16 C21 120.5(3)
C17 C16 C15 119.0(3)
C21 C16 C15 120.5(3)
O1 C17 C16 120.1(3)
O1 C17 C18 120.1(3)
C16 C17 C18 119.8(3)
C19 C18 C17 116.8(3)
C19 C18 C22 121.9(3)
C17 C18 C22 121.2(3)
C18 C19 C20 124.7(3)
C18 C19 H19 117.7
C20 C19 H19 117.7
C19 C20 C21 116.3(3)
C19 C20 C26 120.5(3)
C21 C20 C26 123.1(3)
C16 C21 C20 121.5(3)
C16 C21 H21 119.3
C20 C21 H21 119.3
C25 C22 C24 107.8(3)
C25 C22 C18 111.9(3)
C24 C22 C18 108.9(3)
C25 C22 C23 107.8(3)
C24 C22 C23 108.6(3)
C18 C22 C23 111.8(3)
C20 C26 C27 109.3(3)
C20 C26 C29 112.3(3)
C27 C26 C29 108.5(3)
C20 C26 C28 109.4(3)
C27 C26 C28 109.2(3)
C29 C26 C28 108.1(3)
N4 C30 C31 122.7(4)
N4 C30 H30 118.7
C31 C30 H30 118.7
C32 C31 C30 119.2(4)
C32 C31 H31 120.4
C30 C31 H31 120.4
C31 C32 C33 119.1(3)
C31 C32 H32 120.5
C33 C32 H32 120.5
C32 C33 C34 118.6(3)
C32 C33 H33 120.7
C34 C33 H33 120.7
N4 C34 C33 122.3(3)
N4 C34 C35 115.6(3)
C33 C34 C35 122.1(3)
N5 C35 C34 109.5(3)
N5 C35 H35A 109.8
C34 C35 H35A 109.8
N5 C35 H35B 109.8
C34 C35 H35B 109.8
H35A C35 H35B 108.2
N5 C36 C37 104.7(3)
N5 C36 H36A 110.8
C37 C36 H36A 110.8
N5 C36 H36B 110.8
C37 C36 H36B 110.8
H36A C36 H36B 108.9
C38 C37 C36 106.2(3)
C38 C37 H37A 110.5
C36 C37 H37A 110.5
C38 C37 H37B 110.5
C36 C37 H37B 110.5
H37A C37 H37B 108.7
C37 C38 C39 105.4(3)
C37 C38 H38A 110.7
C39 C38 H38A 110.7
C37 C38 H38B 110.7
C39 C38 H38B 110.7
H38A C38 H38B 108.8
N5 C39 C40 109.6(3)
N5 C39 C38 105.7(3)
C40 C39 C38 112.5(3)
N5 C39 H39 109.6
C40 C39 H39 109.6
C38 C39 H39 109.6
N6 C40 C39 110.2(3)
N6 C40 C41 105.5(3)
C39 C40 C41 113.4(3)
N6 C40 H40 109.2
C39 C40 H40 109.2
C41 C40 H40 109.2
C42 C41 C40 105.6(3)
C42 C41 H41A 110.6
C40 C41 H41A 110.6
C42 C41 H41B 110.6
C40 C41 H41B 110.6
H41A C41 H41B 108.8
C43 C42 C41 104.6(3)
C43 C42 H42A 110.8
C41 C42 H42A 110.8
C43 C42 H42B 110.8
C41 C42 H42B 110.8
H42A C42 H42B 108.9
N6 C43 C42 106.0(3)
N6 C43 H43A 110.5
C42 C43 H43A 110.5
N6 C43 H43B 110.5
C42 C43 H43B 110.5
H43A C43 H43B 108.7
N6 C44 C45 114.0(3)
N6 C44 H44A 108.8
C45 C44 H44A 108.8
N6 C44 H44B 108.8
C45 C44 H44B 108.8
H44A C44 H44B 107.7
C50 C45 C46 120.7(3)
C50 C45 C44 119.8(3)
C46 C45 C44 119.4(3)
O2 C46 C45 119.5(3)
O2 C46 C47 121.0(3)
C45 C46 C47 119.6(3)
C48 C47 C46 116.8(3)
C48 C47 C51 122.4(3)
C46 C47 C51 120.8(3)
C47 C48 C49 124.9(3)
C47 C48 H48 117.6
C49 C48 H48 117.6
C48 C49 C50 116.9(3)
C48 C49 C55 120.5(3)
C50 C49 C55 122.6(3)
C45 C50 C49 120.7(3)
C45 C50 H50 119.7
C49 C50 H50 119.7
C53 C51 C54 107.3(3)
C53 C51 C47 109.8(3)
C54 C51 C47 111.6(3)
C53 C51 C52 108.9(3)
C54 C51 C52 108.1(3)
C47 C51 C52 111.1(3)
C51 C52 H52A 109.5
C51 C52 H52B 109.5
H52A C52 H52B 109.5
C51 C52 H52C 109.5
H52A C52 H52C 109.5
H52B C52 H52C 109.5
C51 C53 H53A 109.5
C51 C53 H53B 109.5
H53A C53 H53B 109.5
C51 C53 H53C 109.5
H53A C53 H53C 109.5
H53B C53 H53C 109.5
C51 C54 H54A 109.5
C51 C54 H54B 109.5
H54A C54 H54B 109.5
C51 C54 H54C 109.5
H54A C54 H54C 109.5
H54B C54 H54C 109.5
C56 C55 C57 108.8(3)
C56 C55 C58 108.3(3)
C57 C55 C58 107.9(3)
C56 C55 C49 110.0(3)
C57 C55 C49 109.4(3)
C58 C55 C49 112.3(3)
C55 C56 H56A 109.5
C55 C56 H56B 109.5
H56A C56 H56B 109.5
C55 C56 H56C 109.5
H56A C56 H56C 109.5
H56B C56 H56C 109.5
C55 C57 H57A 109.5
C55 C57 H57B 109.5
H57A C57 H57B 109.5
C55 C57 H57C 109.5
H57A C57 H57C 109.5
H57B C57 H57C 109.5
C55 C58 H58A 109.5
C55 C58 H58B 109.5
H58A C58 H58B 109.5
C55 C58 H58C 109.5
H58A C58 H58C 109.5
H58B C58 H58C 109.5
N7 C59 C60 122.6(4)
N7 C59 H59 118.7
C60 C59 H59 118.7
C61 C60 C59 119.3(4)
C61 C60 H60 120.4
C59 C60 H60 120.4
C60 C61 C62 119.1(4)
C60 C61 H61 120.4
C62 C61 H61 120.4
C61 C62 C63 118.4(4)
C61 C62 H62 120.8
C63 C62 H62 120.8
N7 C63 C62 122.6(3)
N7 C63 C64 115.9(3)
C62 C63 C64 121.4(3)
N8 C64 C63 109.2(3)
N8 C64 H64A 109.8
C63 C64 H64A 109.8
N8 C64 H64B 109.8
C63 C64 H64B 109.8
H64A C64 H64B 108.3
N8 C65 C66 104.7(3)
N8 C65 H65A 110.8
C66 C65 H65A 110.8
N8 C65 H65B 110.8
C66 C65 H65B 110.8
H65A C65 H65B 108.9
C65 C66 C67 104.7(3)
C65 C66 H66A 110.8
C67 C66 H66A 110.8
C65 C66 H66B 110.8
C67 C66 H66B 110.8
H66A C66 H66B 108.9
C66 C67 C68 105.2(3)
C66 C67 H67A 110.7
C68 C67 H67A 110.7
C66 C67 H67B 110.7
C68 C67 H67B 110.7
H67A C67 H67B 108.8
N8 C68 C69 108.8(3)
N8 C68 C67 106.0(3)
C69 C68 C67 112.6(3)
N8 C68 H68 109.8
C69 C68 H68 109.8
C67 C68 H68 109.8
N9 C69 C68 110.3(3)
N9 C69 C70 105.4(3)
C68 C69 C70 113.5(3)
N9 C69 H69 109.2
C68 C69 H69 109.2
C70 C69 H69 109.2
C71 C70 C69 104.8(3)
C71 C70 H70A 110.8
C69 C70 H70A 110.8
C71 C70 H70B 110.8
C69 C70 H70B 110.8
H70A C70 H70B 108.9
C70 C71 C72 105.6(3)
C70 C71 H71A 110.6
C72 C71 H71A 110.6
C70 C71 H71B 110.6
C72 C71 H71B 110.6
H71A C71 H71B 108.7
N9 C72 C71 106.3(3)
N9 C72 H72A 110.5
C71 C72 H72A 110.5
N9 C72 H72B 110.5
C71 C72 H72B 110.5
H72A C72 H72B 108.7
C74 C73 N9 113.8(3)
C74 C73 H73A 108.8
N9 C73 H73A 108.8
C74 C73 H73B 108.8
N9 C73 H73B 108.8
H73A C73 H73B 107.7
C79 C74 C75 120.7(3)
C79 C74 C73 120.0(3)
C75 C74 C73 119.3(3)
O3 C75 C74 119.8(3)
O3 C75 C76 120.9(3)
C74 C75 C76 119.3(3)
C77 C76 C75 116.8(3)
C77 C76 C80 121.5(3)
C75 C76 C80 121.7(3)
C76 C77 C78 125.3(3)
C76 C77 H77 117.3
C78 C77 H77 117.3
C77 C78 C79 116.0(3)
C77 C78 C84 121.0(3)
C79 C78 C84 123.0(3)
C74 C79 C78 121.6(3)
C74 C79 H79 119.2
C78 C79 H79 119.2
C82 C80 C83 109.1(3)
C82 C80 C81 107.7(3)
C83 C80 C81 108.4(3)
C82 C80 C76 111.2(3)
C83 C80 C76 110.8(3)
C81 C80 C76 109.6(3)
C80 C81 H81A 109.5
C80 C81 H81B 109.5
H81A C81 H81B 109.5
C80 C81 H81C 109.5
H81A C81 H81C 109.5
H81B C81 H81C 109.5
C80 C82 H82A 109.5
C80 C82 H82B 109.5
H82A C82 H82B 109.5
C80 C82 H82C 109.5
H82A C82 H82C 109.5
H82B C82 H82C 109.5
C80 C83 H83A 109.5
C80 C83 H83B 109.5
H83A C83 H83B 109.5
C80 C83 H83C 109.5
H83A C83 H83C 109.5
H83B C83 H83C 109.5
C78 C84 C87 112.2(3)
C78 C84 C85 109.8(3)
C87 C84 C85 108.8(3)
C78 C84 C86 110.1(3)
C87 C84 C86 107.9(3)
C85 C84 C86 107.9(3)
C84 C85 H85A 109.5
C84 C85 H85B 109.5
H85A C85 H85B 109.5
C84 C85 H85C 109.5
H85A C85 H85C 109.5
H85B C85 H85C 109.5
C84 C86 H86A 109.5
C84 C86 H86B 109.5
H86A C86 H86B 109.5
C84 C86 H86C 109.5
H86A C86 H86C 109.5
H86B C86 H86C 109.5
C84 C87 H87A 109.5
C84 C87 H87B 109.5
H87A C87 H87B 109.5
C84 C87 H87C 109.5
H87A C87 H87C 109.5
H87B C87 H87C 109.5
C1 N1 C5 118.4(3)
C1 N1 Fe1 126.8(2)
C5 N1 Fe1 114.8(2)
C6 N2 C7 110.2(3)
C6 N2 C10 109.1(3)
C7 N2 C10 103.6(3)
C6 N2 Fe1 107.9(2)
C7 N2 Fe1 113.9(2)
C10 N2 Fe1 112.1(2)
C11 N3 C14 104.5(3)
C11 N3 C15 109.0(2)
C14 N3 C15 108.3(3)
C11 N3 Fe1 111.6(2)
C14 N3 Fe1 115.8(2)
C15 N3 Fe1 107.5(2)
C30 N4 C34 118.0(3)
C30 N4 Fe2 127.2(2)
C34 N4 Fe2 114.6(2)
C35 N5 C39 109.5(2)
C35 N5 C36 110.2(3)
C39 N5 C36 103.7(3)
C35 N5 Fe2 107.42(19)
C39 N5 Fe2 111.22(19)
C36 N5 Fe2 114.7(2)
C40 N6 C43 104.5(3)
C40 N6 C44 109.7(2)
C43 N6 C44 108.1(2)
C40 N6 Fe2 112.2(2)
C43 N6 Fe2 114.3(2)
C44 N6 Fe2 107.89(19)
C63 N7 C59 117.9(3)
C63 N7 Fe3 115.1(2)
C59 N7 Fe3 127.0(2)
C64 N8 C65 109.5(3)
C64 N8 C68 109.0(3)
C65 N8 C68 103.6(3)
C64 N8 Fe3 108.1(2)
C65 N8 Fe3 114.2(2)
C68 N8 Fe3 112.3(2)
C69 N9 C72 103.6(3)
C69 N9 C73 109.2(2)
C72 N9 C73 108.4(3)
C69 N9 Fe3 111.1(2)
C72 N9 Fe3 116.15(19)
C73 N9 Fe3 108.2(2)
C17 O1 Fe1 138.6(2)
C46 O2 Fe2 138.5(2)
C75 O3 Fe3 138.6(2)
O1 Fe1 N2 98.02(10)
O1 Fe1 N3 86.34(10)
N2 Fe1 N3 77.27(11)
O1 Fe1 N1 171.07(11)
N2 Fe1 N1 73.07(10)
N3 Fe1 N1 92.07(10)
O1 Fe1 Cl2 93.48(7)
N2 Fe1 Cl2 92.19(9)
N3 Fe1 Cl2 169.31(8)
N1 Fe1 Cl2 86.46(8)
O1 Fe1 Cl1 98.88(7)
N2 Fe1 Cl1 158.56(8)
N3 Fe1 Cl1 90.73(8)
N1 Fe1 Cl1 89.92(8)
Cl2 Fe1 Cl1 99.85(4)
O2 Fe2 N6 86.83(10)
O2 Fe2 N5 98.04(10)
N6 Fe2 N5 77.17(10)
O2 Fe2 N4 170.39(10)
N6 Fe2 N4 92.76(10)
N5 Fe2 N4 72.55(10)
O2 Fe2 Cl3 92.92(8)
N6 Fe2 Cl3 170.50(8)
N5 Fe2 Cl3 93.48(8)
N4 Fe2 Cl3 85.90(7)
O2 Fe2 Cl4 99.42(8)
N6 Fe2 Cl4 89.66(8)
N5 Fe2 Cl4 157.46(7)
N4 Fe2 Cl4 90.18(8)
Cl3 Fe2 Cl4 99.74(4)
O3 Fe3 N9 86.42(10)
O3 Fe3 N8 98.30(10)
N9 Fe3 N8 77.47(10)
O3 Fe3 N7 171.35(11)
N9 Fe3 N7 92.64(10)
N8 Fe3 N7 73.12(10)
O3 Fe3 Cl5 92.87(7)
N9 Fe3 Cl5 169.44(8)
N8 Fe3 Cl5 92.23(8)
N7 Fe3 Cl5 86.47(8)
O3 Fe3 Cl6 99.27(8)
N9 Fe3 Cl6 90.74(8)
N8 Fe3 Cl6 158.14(8)
N7 Fe3 Cl6 89.33(8)
Cl5 Fe3 Cl6 99.76(4)
Cl8 C88 Cl7 110.0(3)
Cl8 C88 H88A 109.7
Cl7 C88 H88A 109.7
Cl8 C88 H88B 109.7
Cl7 C88 H88B 109.7
H88A C88 H88B 108.2
Cl10 C89 Cl9 111.0(3)
Cl10 C89 H89A 109.4
Cl9 C89 H89A 109.4
Cl10 C89 H89B 109.4
Cl9 C89 H89B 109.4
H89A C89 H89B 108.0
Cl14 C90 Cl13 108.8(4)
Cl14 C90 H90A 109.9
Cl13 C90 H90A 109.9
Cl14 C90 H90B 109.9
Cl13 C90 H90B 109.9
H90A C90 H90B 108.3
Cl7B C88B Cl8B 106.4(10)
Cl7B C88B H88C 110.4
Cl8B C88B H88C 110.4
Cl7B C88B H88D 110.4
Cl8B C88B H88D 110.4
H88C C88B H88D 108.6
Cl11 C89B Cl12 109.9(13)
Cl11 C89B H89C 109.7
Cl12 C89B H89C 109.7
Cl11 C89B H89D 109.7
Cl12 C89B H89D 109.7
H89C C89B H89D 108.2
Cl16 C90B Cl15 108.9(5)
Cl16 C90B H90C 109.9
Cl15 C90B H90C 109.9
Cl16 C90B H90D 109.9
Cl15 C90B H90D 109.9
H90C C90B H90D 108.3

loop_
_geom_bond_atom_site_label_1
_geom_bond_atom_site_label_2
_geom_bond_distance
C1 N1 1.341(4)
C1 C2 1.406(5)
C1 H1 0.9500
C2 C3 1.363(6)
C2 H2 0.9500
C3 C4 1.394(5)
C3 H3 0.9500
C4 C5 1.394(5)
C4 H4 0.9500
C5 N1 1.351(4)
C5 C6 1.485(5)
C6 N2 1.483(4)
C6 H6A 0.9900
C6 H6B 0.9900
C7 N2 1.491(4)
C7 C8 1.538(5)
C7 H7A 0.9900
C7 H7B 0.9900
C8 C9 1.525(6)
C8 H8A 0.9900
C8 H8B 0.9900
C9 C10 1.542(5)
C9 H9A 0.9900
C9 H9B 0.9900
C10 N2 1.504(5)
C10 C11 1.521(5)
C10 H10 1.0000
C11 N3 1.488(4)
C11 C12 1.534(5)
C11 H11 1.0000
C12 C13 1.536(6)
C12 H12A 0.9900
C12 H12B 0.9900
C13 C14 1.533(5)
C13 H13A 0.9900
C13 H13B 0.9900
C14 N3 1.489(4)
C14 H14A 0.9900
C14 H14B 0.9900
C15 C16 1.502(4)
C15 N3 1.502(4)
C15 H15A 0.9900
C15 H15B 0.9900
C16 C17 1.390(5)
C16 C21 1.395(4)
C17 O1 1.342(4)
C17 C18 1.426(4)
C18 C19 1.391(4)
C18 C22 1.533(5)
C19 C20 1.395(5)
C19 H19 0.9500
C20 C21 1.398(4)
C20 C26 1.525(5)
C21 H21 0.9500
C22 C25 1.521(5)
C22 C24 1.529(5)
C22 C23 1.548(5)
C23 H23A 0.9800
C23 H23B 0.9800
C23 H23C 0.9800
C24 H24A 0.9800
C24 H24B 0.9800
C24 H24C 0.9800
C25 H25A 0.9800
C25 H25B 0.9800
C25 H25C 0.9800
C26 C27 1.534(5)
C26 C29 1.537(5)
C26 C28 1.538(5)
C27 H27A 0.9800
C27 H27B 0.9800
C27 H27C 0.9800
C28 H28A 0.9800
C28 H28B 0.9800
C28 H28C 0.9800
C29 H29A 0.9800
C29 H29B 0.9800
C29 H29C 0.9800
C30 N4 1.341(4)
C30 C31 1.385(5)
C30 H30 0.9500
C31 C32 1.376(5)
C31 H31 0.9500
C32 C33 1.389(5)
C32 H32 0.9500
C33 C34 1.393(4)
C33 H33 0.9500
C34 N4 1.351(4)
C34 C35 1.500(4)
C35 N5 1.480(4)
C35 H35A 0.9900
C35 H35B 0.9900
C36 N5 1.507(4)
C36 C37 1.534(5)
C36 H36A 0.9900
C36 H36B 0.9900
C37 C38 1.528(5)
C37 H37A 0.9900
C37 H37B 0.9900
C38 C39 1.542(5)
C38 H38A 0.9900
C38 H38B 0.9900
C39 N5 1.502(4)
C39 C40 1.525(5)
C39 H39 1.0000
C40 N6 1.476(4)
C40 C41 1.547(5)
C40 H40 1.0000
C41 C42 1.543(5)
C41 H41A 0.9900
C41 H41B 0.9900
C42 C43 1.536(5)
C42 H42A 0.9900
C42 H42B 0.9900
C43 N6 1.493(4)
C43 H43A 0.9900
C43 H43B 0.9900
C44 N6 1.501(4)
C44 C45 1.508(4)
C44 H44A 0.9900
C44 H44B 0.9900
C45 C50 1.394(4)
C45 C46 1.405(5)
C46 O2 1.335(4)
C46 C47 1.426(4)
C47 C48 1.388(5)
C47 C51 1.537(5)
C48 C49 1.392(5)
C48 H48 0.9500
C49 C50 1.403(4)
C49 C55 1.538(5)
C50 H50 0.9500
C51 C53 1.529(5)
C51 C54 1.537(5)
C51 C52 1.545(5)
C52 H52A 0.9800
C52 H52B 0.9800
C52 H52C 0.9800
C53 H53A 0.9800
C53 H53B 0.9800
C53 H53C 0.9800
C54 H54A 0.9800
C54 H54B 0.9800
C54 H54C 0.9800
C55 C56 1.525(5)
C55 C57 1.531(5)
C55 C58 1.537(5)
C56 H56A 0.9800
C56 H56B 0.9800
C56 H56C 0.9800
C57 H57A 0.9800
C57 H57B 0.9800
C57 H57C 0.9800
C58 H58A 0.9800
C58 H58B 0.9800
C58 H58C 0.9800
C59 N7 1.347(4)
C59 C60 1.384(5)
C59 H59 0.9500
C60 C61 1.370(6)
C60 H60 0.9500
C61 C62 1.388(5)
C61 H61 0.9500
C62 C63 1.396(5)
C62 H62 0.9500
C63 N7 1.340(4)
C63 C64 1.505(5)
C64 N8 1.479(4)
C64 H64A 0.9900
C64 H64B 0.9900
C65 N8 1.494(4)
C65 C66 1.523(5)
C65 H65A 0.9900
C65 H65B 0.9900
C66 C67 1.536(5)
C66 H66A 0.9900
C66 H66B 0.9900
C67 C68 1.551(5)
C67 H67A 0.9900
C67 H67B 0.9900
C68 N8 1.497(4)
C68 C69 1.529(5)
C68 H68 1.0000
C69 N9 1.492(4)
C69 C70 1.538(5)
C69 H69 1.0000
C70 C71 1.535(5)
C70 H70A 0.9900
C70 H70B 0.9900
C71 C72 1.538(5)
C71 H71A 0.9900
C71 H71B 0.9900
C72 N9 1.496(4)
C72 H72A 0.9900
C72 H72B 0.9900
C73 C74 1.503(4)
C73 N9 1.506(4)
C73 H73A 0.9900
C73 H73B 0.9900
C74 C79 1.395(5)
C74 C75 1.408(5)
C75 O3 1.332(4)
C75 C76 1.426(4)
C76 C77 1.395(5)
C76 C80 1.533(5)
C77 C78 1.395(5)
C77 H77 0.9500
C78 C79 1.400(5)
C78 C84 1.529(5)
C79 H79 0.9500
C80 C82 1.525(5)
C80 C83 1.529(5)
C80 C81 1.531(5)
C81 H81A 0.9800
C81 H81B 0.9800
C81 H81C 0.9800
C82 H82A 0.9800
C82 H82B 0.9800
C82 H82C 0.9800
C83 H83A 0.9800
C83 H83B 0.9800
C83 H83C 0.9800
C84 C87 1.532(5)
C84 C85 1.532(5)
C84 C86 1.545(5)
C85 H85A 0.9800
C85 H85B 0.9800
C85 H85C 0.9800
C86 H86A 0.9800
C86 H86B 0.9800
C86 H86C 0.9800
C87 H87A 0.9800
C87 H87B 0.9800
C87 H87C 0.9800
N1 Fe1 2.266(3)
N2 Fe1 2.238(3)
N3 Fe1 2.241(3)
N4 Fe2 2.284(3)
N5 Fe2 2.248(3)
N6 Fe2 2.242(3)
N7 Fe3 2.274(3)
N8 Fe3 2.243(3)
N9 Fe3 2.224(3)
O1 Fe1 1.876(2)
O2 Fe2 1.876(2)
O3 Fe3 1.882(2)
Fe1 Cl2 2.3156(10)
Fe1 Cl1 2.3207(10)
Fe2 Cl3 2.3160(10)
Fe2 Cl4 2.3233(10)
Fe3 Cl5 2.3178(10)
Fe3 Cl6 2.3308(10)
C88 Cl8 1.756(6)
C88 Cl7 1.758(5)
C88 H88A 0.9900
C88 H88B 0.9900
C89 Cl10 1.755(7)
C89 Cl9 1.757(4)
C89 H89A 0.9900
C89 H89B 0.9900
C90 Cl14 1.771(6)
C90 Cl13 1.776(7)
C90 H90A 0.9900
C90 H90B 0.9900
C88B Cl7B 1.756(9)
C88B Cl8B 1.757(8)
C88B H88C 0.9900
C88B H88D 0.9900
C89B Cl11 1.754(9)
C89B Cl12 1.755(8)
C89B H89C 0.9900
C89B H89D 0.9900
C90B Cl16 1.771(8)
C90B Cl15 1.773(6)
C90B H90C 0.9900
C90B H90D 0.9900

loop_
_geom_torsion_atom_site_label_1
_geom_torsion_atom_site_label_2
_geom_torsion_atom_site_label_3
_geom_torsion_atom_site_label_4
_geom_torsion
N1 C1 C2 C3 -1.0(5)
C1 C2 C3 C4 1.8(5)
C2 C3 C4 C5 -0.8(5)
C3 C4 C5 N1 -1.2(5)
C3 C4 C5 C6 177.2(3)
N1 C5 C6 N2 -33.8(4)
C4 C5 C6 N2 147.7(3)
N2 C7 C8 C9 28.8(4)
C7 C8 C9 C10 -7.9(4)
C8 C9 C10 N2 -15.6(4)
C8 C9 C10 C11 104.5(4)
N2 C10 C11 N3 -49.0(4)
C9 C10 C11 N3 -166.6(3)
N2 C10 C11 C12 -165.9(3)
C9 C10 C11 C12 76.4(4)
N3 C11 C12 C13 -23.2(4)
C10 C11 C12 C13 96.7(4)
C11 C12 C13 C14 2.3(4)
C12 C13 C14 N3 19.5(4)
N3 C15 C16 C17 -56.1(4)
N3 C15 C16 C21 125.1(3)
C21 C16 C17 O1 -173.1(3)
C15 C16 C17 O1 8.1(5)
C21 C16 C17 C18 6.9(5)
C15 C16 C17 C18 -171.9(3)
O1 C17 C18 C19 174.2(3)
C16 C17 C18 C19 -5.8(5)
O1 C17 C18 C22 -9.5(5)
C16 C17 C18 C22 170.5(3)
C17 C18 C19 C20 0.4(5)
C22 C18 C19 C20 -175.9(3)
C18 C19 C20 C21 3.8(5)
C18 C19 C20 C26 -178.0(3)
C17 C16 C21 C20 -2.5(5)
C15 C16 C21 C20 176.3(3)
C19 C20 C21 C16 -2.8(5)
C26 C20 C21 C16 179.2(3)
C19 C18 C22 C25 1.6(5)
C17 C18 C22 C25 -174.5(3)
C19 C18 C22 C24 120.7(3)
C17 C18 C22 C24 -55.4(4)
C19 C18 C22 C23 -119.3(3)
C17 C18 C22 C23 64.6(4)
C19 C20 C26 C27 -63.9(4)
C21 C20 C26 C27 114.1(4)
C19 C20 C26 C29 175.6(3)
C21 C20 C26 C29 -6.4(5)
C19 C20 C26 C28 55.6(5)
C21 C20 C26 C28 -126.4(4)
N4 C30 C31 C32 0.1(6)
C30 C31 C32 C33 1.0(6)
C31 C32 C33 C34 -0.8(5)
C32 C33 C34 N4 -0.5(5)
C32 C33 C34 C35 178.1(3)
N4 C34 C35 N5 -32.0(4)
C33 C34 C35 N5 149.3(3)
N5 C36 C37 C38 24.9(4)
C36 C37 C38 C39 -3.1(4)
C37 C38 C39 N5 -19.9(4)
C37 C38 C39 C40 99.7(4)
N5 C39 C40 N6 -49.8(3)
C38 C39 C40 N6 -167.1(3)
N5 C39 C40 C41 -167.9(3)
C38 C39 C40 C41 74.8(4)
N6 C40 C41 C42 -21.4(4)
C39 C40 C41 C42 99.4(3)
C40 C41 C42 C43 -0.8(4)
C41 C42 C43 N6 22.5(4)
N6 C44 C45 C50 124.9(3)
N6 C44 C45 C46 -56.8(4)
C50 C45 C46 O2 -173.3(3)
C44 C45 C46 O2 8.4(5)
C50 C45 C46 C47 7.0(5)
C44 C45 C46 C47 -171.3(3)
O2 C46 C47 C48 174.5(3)
C45 C46 C47 C48 -5.8(5)
O2 C46 C47 C51 -8.2(5)
C45 C46 C47 C51 171.5(3)
C46 C47 C48 C49 0.2(5)
C51 C47 C48 C49 -177.1(3)
C47 C48 C49 C50 4.3(5)
C47 C48 C49 C55 -178.0(3)
C46 C45 C50 C49 -2.3(5)
C44 C45 C50 C49 175.9(3)
C48 C49 C50 C45 -3.1(5)
C55 C49 C50 C45 179.2(3)
C48 C47 C51 C53 123.5(4)
C46 C47 C51 C53 -53.7(4)
C48 C47 C51 C54 4.7(5)
C46 C47 C51 C54 -172.5(3)
C48 C47 C51 C52 -116.0(4)
C46 C47 C51 C52 66.8(4)
C48 C49 C55 C56 -64.7(4)
C50 C49 C55 C56 113.0(4)
C48 C49 C55 C57 54.8(4)
C50 C49 C55 C57 -127.6(4)
C48 C49 C55 C58 174.6(3)
C50 C49 C55 C58 -7.8(5)
N7 C59 C60 C61 -1.9(6)
C59 C60 C61 C62 2.5(6)
C60 C61 C62 C63 -0.6(5)
C61 C62 C63 N7 -2.1(5)
C61 C62 C63 C64 175.8(3)
N7 C63 C64 N8 -33.7(4)
C62 C63 C64 N8 148.2(3)
N8 C65 C66 C67 32.4(4)
C65 C66 C67 C68 -11.9(4)
C66 C67 C68 N8 -12.6(4)
C66 C67 C68 C69 106.3(3)
N8 C68 C69 N9 -50.0(4)
C67 C68 C69 N9 -167.2(3)
N8 C68 C69 C70 -168.0(3)
C67 C68 C69 C70 74.8(4)
N9 C69 C70 C71 -27.5(4)
C68 C69 C70 C71 93.3(4)
C69 C70 C71 C72 6.3(4)
C70 C71 C72 N9 17.0(4)
N9 C73 C74 C79 126.1(3)
N9 C73 C74 C75 -55.3(4)
C79 C74 C75 O3 -173.4(3)
C73 C74 C75 O3 8.0(5)
C79 C74 C75 C76 6.1(5)
C73 C74 C75 C76 -172.5(3)
O3 C75 C76 C77 174.7(3)
C74 C75 C76 C77 -4.8(5)
O3 C75 C76 C80 -6.6(5)
C74 C75 C76 C80 173.9(3)
C75 C76 C77 C78 -0.7(5)
C80 C76 C77 C78 -179.4(3)
C76 C77 C78 C79 4.7(5)
C76 C77 C78 C84 -176.6(3)
C75 C74 C79 C78 -1.9(5)
C73 C74 C79 C78 176.7(3)
C77 C78 C79 C74 -3.4(5)
C84 C78 C79 C74 178.0(3)
C77 C76 C80 C82 4.7(5)
C75 C76 C80 C82 -174.0(3)
C77 C76 C80 C83 -116.8(4)
C75 C76 C80 C83 64.5(4)
C77 C76 C80 C81 123.6(3)
C75 C76 C80 C81 -55.1(4)
C77 C78 C84 C87 168.8(3)
C79 C78 C84 C87 -12.6(5)
C77 C78 C84 C85 -70.1(4)
C79 C78 C84 C85 108.5(4)
C77 C78 C84 C86 48.6(5)
C79 C78 C84 C86 -132.9(4)
C2 C1 N1 C5 -0.9(5)
C2 C1 N1 Fe1 179.9(2)
C4 C5 N1 C1 2.0(5)
C6 C5 N1 C1 -176.5(3)
C4 C5 N1 Fe1 -178.7(3)
C6 C5 N1 Fe1 2.8(4)
C5 C6 N2 C7 172.3(3)
C5 C6 N2 C10 -74.6(3)
C5 C6 N2 Fe1 47.5(3)
C8 C7 N2 C6 77.9(4)
C8 C7 N2 C10 -38.7(4)
C8 C7 N2 Fe1 -160.8(3)
C11 C10 N2 C6 154.3(3)
C9 C10 N2 C6 -83.8(3)
C11 C10 N2 C7 -88.3(3)
C9 C10 N2 C7 33.5(3)
C11 C10 N2 Fe1 34.9(3)
C9 C10 N2 Fe1 156.7(2)
C10 C11 N3 C14 -86.4(3)
C12 C11 N3 C14 35.4(3)
C10 C11 N3 C15 158.0(3)
C12 C11 N3 C15 -80.2(3)
C10 C11 N3 Fe1 39.4(3)
C12 C11 N3 Fe1 161.2(2)
C13 C14 N3 C11 -34.5(4)
C13 C14 N3 C15 81.6(4)
C13 C14 N3 Fe1 -157.6(3)
C16 C15 N3 C11 -53.6(4)
C16 C15 N3 C14 -166.7(3)
C16 C15 N3 Fe1 67.5(3)
C31 C30 N4 C34 -1.4(5)
C31 C30 N4 Fe2 -177.0(3)
C33 C34 N4 C30 1.6(5)
C35 C34 N4 C30 -177.1(3)
C33 C34 N4 Fe2 177.7(3)
C35 C34 N4 Fe2 -1.0(4)
C34 C35 N5 C39 -72.4(3)
C34 C35 N5 C36 174.1(3)
C34 C35 N5 Fe2 48.5(3)
C40 C39 N5 C35 156.4(3)
C38 C39 N5 C35 -82.1(3)
C40 C39 N5 C36 -85.9(3)
C38 C39 N5 C36 35.5(3)
C40 C39 N5 Fe2 37.9(3)
C38 C39 N5 Fe2 159.4(2)
C37 C36 N5 C35 79.8(3)
C37 C36 N5 C39 -37.3(3)
C37 C36 N5 Fe2 -158.8(2)
C39 C40 N6 C43 -87.1(3)
C41 C40 N6 C43 35.7(3)
C39 C40 N6 C44 157.2(3)
C41 C40 N6 C44 -80.0(3)
C39 C40 N6 Fe2 37.3(3)
C41 C40 N6 Fe2 160.1(2)
C42 C43 N6 C40 -36.5(3)
C42 C43 N6 C44 80.3(3)
C42 C43 N6 Fe2 -159.6(2)
C45 C44 N6 C40 -55.7(4)
C45 C44 N6 C43 -169.1(3)
C45 C44 N6 Fe2 66.8(3)
C62 C63 N7 C59 2.8(5)
C64 C63 N7 C59 -175.3(3)
C62 C63 N7 Fe3 -178.8(3)
C64 C63 N7 Fe3 3.1(4)
C60 C59 N7 C63 -0.7(5)
C60 C59 N7 Fe3 -178.9(3)
C63 C64 N8 C65 171.8(3)
C63 C64 N8 C68 -75.5(3)
C63 C64 N8 Fe3 46.8(3)
C66 C65 N8 C64 75.6(3)
C66 C65 N8 C68 -40.5(3)
C66 C65 N8 Fe3 -163.0(2)
C69 C68 N8 C64 154.8(3)
C67 C68 N8 C64 -83.9(3)
C69 C68 N8 C65 -88.7(3)
C67 C68 N8 C65 32.6(3)
C69 C68 N8 Fe3 35.0(3)
C67 C68 N8 Fe3 156.4(2)
C68 C69 N9 C72 -84.6(3)
C70 C69 N9 C72 38.3(3)
C68 C69 N9 C73 160.1(3)
C70 C69 N9 C73 -77.0(3)
C68 C69 N9 Fe3 40.8(3)
C70 C69 N9 Fe3 163.7(2)
C71 C72 N9 C69 -34.2(4)
C71 C72 N9 C73 81.6(4)
C71 C72 N9 Fe3 -156.3(3)
C74 C73 N9 C69 -53.5(4)
C74 C73 N9 C72 -165.6(3)
C74 C73 N9 Fe3 67.6(3)
C16 C17 O1 Fe1 19.4(5)
C18 C17 O1 Fe1 -160.7(2)
C45 C46 O2 Fe2 21.7(5)
C47 C46 O2 Fe2 -158.6(3)
C74 C75 O3 Fe3 18.9(5)
C76 C75 O3 Fe3 -160.6(3)
C17 O1 Fe1 N2 73.2(3)
C17 O1 Fe1 N3 -3.4(3)
C17 O1 Fe1 N1 76.6(8)
C17 O1 Fe1 Cl2 165.9(3)
C17 O1 Fe1 Cl1 -93.6(3)
C6 N2 Fe1 O1 144.8(2)
C7 N2 Fe1 O1 22.2(3)
C10 N2 Fe1 O1 -95.1(2)
C6 N2 Fe1 N3 -130.9(2)
C7 N2 Fe1 N3 106.5(3)
C10 N2 Fe1 N3 -10.7(2)
C6 N2 Fe1 N1 -34.7(2)
C7 N2 Fe1 N1 -157.3(3)
C10 N2 Fe1 N1 85.5(2)
C6 N2 Fe1 Cl2 50.9(2)
C7 N2 Fe1 Cl2 -71.7(3)
C10 N2 Fe1 Cl2 171.1(2)
C6 N2 Fe1 Cl1 -73.5(3)
C7 N2 Fe1 Cl1 163.9(2)
C10 N2 Fe1 Cl1 46.7(4)
C11 N3 Fe1 O1 83.4(2)
C14 N3 Fe1 O1 -157.3(2)
C15 N3 Fe1 O1 -36.1(2)
C11 N3 Fe1 N2 -15.7(2)
C14 N3 Fe1 N2 103.6(2)
C15 N3 Fe1 N2 -135.2(2)
C11 N3 Fe1 N1 -87.8(2)
C14 N3 Fe1 N1 31.5(2)
C15 N3 Fe1 N1 152.7(2)
C11 N3 Fe1 Cl2 -6.0(5)
C14 N3 Fe1 Cl2 113.4(4)
C15 N3 Fe1 Cl2 -125.4(4)
C11 N3 Fe1 Cl1 -177.8(2)
C14 N3 Fe1 Cl1 -58.4(2)
C15 N3 Fe1 Cl1 62.78(19)
C1 N1 Fe1 O1 -166.1(6)
C5 N1 Fe1 O1 14.7(8)
C1 N1 Fe1 N2 -162.6(3)
C5 N1 Fe1 N2 18.2(2)
C1 N1 Fe1 N3 -86.6(3)
C5 N1 Fe1 N3 94.2(2)
C1 N1 Fe1 Cl2 104.0(3)
C5 N1 Fe1 Cl2 -75.2(2)
C1 N1 Fe1 Cl1 4.1(3)
C5 N1 Fe1 Cl1 -175.1(2)
C46 O2 Fe2 N6 -6.4(3)
C46 O2 Fe2 N5 70.1(3)
C46 O2 Fe2 N4 81.4(7)
C46 O2 Fe2 Cl3 164.1(3)
C46 O2 Fe2 Cl4 -95.6(3)
C40 N6 Fe2 O2 86.1(2)
C43 N6 Fe2 O2 -155.1(2)
C44 N6 Fe2 O2 -34.78(19)
C40 N6 Fe2 N5 -12.84(19)
C43 N6 Fe2 N5 105.9(2)
C44 N6 Fe2 N5 -133.8(2)
C40 N6 Fe2 N4 -84.2(2)
C43 N6 Fe2 N4 34.5(2)
C44 N6 Fe2 N4 154.83(19)
C40 N6 Fe2 Cl3 -2.6(6)
C43 N6 Fe2 Cl3 116.1(4)
C44 N6 Fe2 Cl3 -123.5(4)
C40 N6 Fe2 Cl4 -174.4(2)
C43 N6 Fe2 Cl4 -55.7(2)
C44 N6 Fe2 Cl4 64.67(18)
C35 N5 Fe2 O2 141.4(2)
C39 N5 Fe2 O2 -98.8(2)
C36 N5 Fe2 O2 18.5(2)
C35 N5 Fe2 N6 -133.7(2)
C39 N5 Fe2 N6 -13.97(19)
C36 N5 Fe2 N6 103.4(2)
C35 N5 Fe2 N4 -36.65(19)
C39 N5 Fe2 N4 83.1(2)
C36 N5 Fe2 N4 -159.5(2)
C35 N5 Fe2 Cl3 47.95(19)
C39 N5 Fe2 Cl3 167.71(19)
C36 N5 Fe2 Cl3 -74.9(2)
C35 N5 Fe2 Cl4 -78.1(3)
C39 N5 Fe2 Cl4 41.6(3)
C36 N5 Fe2 Cl4 158.98(19)
C30 N4 Fe2 O2 -174.8(5)
C34 N4 Fe2 O2 9.6(7)
C30 N4 Fe2 N6 -87.4(3)
C34 N4 Fe2 N6 96.9(2)
C30 N4 Fe2 N5 -163.0(3)
C34 N4 Fe2 N5 21.3(2)
C30 N4 Fe2 Cl3 102.0(3)
C34 N4 Fe2 Cl3 -73.7(2)
C30 N4 Fe2 Cl4 2.2(3)
C34 N4 Fe2 Cl4 -173.4(2)
C75 O3 Fe3 N9 -2.8(3)
C75 O3 Fe3 N8 74.0(3)
C75 O3 Fe3 N7 81.3(8)
C75 O3 Fe3 Cl5 166.7(3)
C75 O3 Fe3 Cl6 -93.0(3)
C69 N9 Fe3 O3 83.0(2)
C72 N9 Fe3 O3 -159.1(2)
C73 N9 Fe3 O3 -36.9(2)
C69 N9 Fe3 N8 -16.4(2)
C72 N9 Fe3 N8 101.6(2)
C73 N9 Fe3 N8 -136.3(2)
C69 N9 Fe3 N7 -88.4(2)
C72 N9 Fe3 N7 29.6(2)
C73 N9 Fe3 N7 151.7(2)
C69 N9 Fe3 Cl5 -3.5(5)
C72 N9 Fe3 Cl5 114.5(4)
C73 N9 Fe3 Cl5 -123.4(4)
C69 N9 Fe3 Cl6 -177.80(19)
C72 N9 Fe3 Cl6 -59.8(2)
C73 N9 Fe3 Cl6 62.31(19)
C64 N8 Fe3 O3 144.6(2)
C65 N8 Fe3 O3 22.5(2)
C68 N8 Fe3 O3 -95.1(2)
C64 N8 Fe3 N9 -130.9(2)
C65 N8 Fe3 N9 106.9(2)
C68 N8 Fe3 N9 -10.7(2)
C64 N8 Fe3 N7 -34.2(2)
C65 N8 Fe3 N7 -156.4(2)
C68 N8 Fe3 N7 86.0(2)
C64 N8 Fe3 Cl5 51.4(2)
C65 N8 Fe3 Cl5 -70.8(2)
C68 N8 Fe3 Cl5 171.7(2)
C64 N8 Fe3 Cl6 -72.2(3)
C65 N8 Fe3 Cl6 165.69(18)
C68 N8 Fe3 Cl6 48.1(3)
C63 N7 Fe3 O3 10.1(8)
C59 N7 Fe3 O3 -171.7(6)
C63 N7 Fe3 N9 93.7(2)
C59 N7 Fe3 N9 -88.1(3)
C63 N7 Fe3 N8 17.6(2)
C59 N7 Fe3 N8 -164.2(3)
C63 N7 Fe3 Cl5 -75.8(2)
C59 N7 Fe3 Cl5 102.4(3)
C63 N7 Fe3 Cl6 -175.6(2)
C59 N7 Fe3 Cl6 2.6(3)
